data_1569218
loop_
_publ_author_name
'Yan, Fei-Fei'
'Jiang, Wen-Jing'
'Yao, Nian-Tao'
'Mao, Pan-Dong'
'Zhao, Liang'
'Sun, Hui-Ying'
'Meng, Yin-Shan'
'Liu, Tao'

_publ_section_title
;
 Manipulating fluorescence by photo-switched spin-state conversions in an
 iron(ii)-based SCO-MOF.
;
_journal_issue 25
_journal_name_full 'Chemical science'
_journal_page_first 6936
_journal_page_last 6942
_journal_paper_doi 10.1039/d3sc01217d
_journal_volume 14
_journal_year 2023
_chemical_formula_moiety '0.25(C128 H84 Ag8 Fe4 N28), 2(C2 O)'
_chemical_formula_sum 'C36 H0.25 Ag2 Fe N7 O2'
_chemical_formula_weight 855.19
_space_group_crystal_system monoclinic
_space_group_IT_number 15
_space_group_name_Hall '-C 2yc'
_space_group_name_H-M_alt 'C 1 2/c 1'
_atom_sites_solution_hydrogens geom
_atom_sites_solution_primary dual
_audit_creation_date 2021-12-16
_audit_creation_method
;
Olex2 1.2
(compiled 2018.05.29 svn.r3508 for OlexSys, GUI svn.r5506)
;
_audit_update_record
;
2022-11-09 deposited with the CCDC.	2023-05-26 downloaded from the CCDC.
;
_cell_angle_alpha 90
_cell_angle_beta 102.59
_cell_angle_gamma 90
_cell_formula_units_Z 4
_cell_length_a 8.8993(6)
_cell_length_b 18.8352(12)
_cell_length_c 20.4134(16)
_cell_measurement_reflns_used 3984
_cell_measurement_temperature 60(2)
_cell_measurement_theta_max 25.92
_cell_measurement_theta_min 2.58
_cell_volume 3339.4(4)
_computing_cell_refinement 'SAINT V8.40A (?, 2016)'
_computing_data_reduction 'SAINT V8.40A (?, 2016)'
_computing_molecular_graphics 'Olex2 (Dolomanov et al., 2009)'
_computing_publication_material 'Olex2 (Dolomanov et al., 2009)'
_computing_structure_refinement 'ShelXL (Sheldrick, 2015)'
_computing_structure_solution 'ShelXT (Sheldrick, 2015)'
_diffrn_ambient_temperature 60.0
_diffrn_measured_fraction_theta_full 0.994
_diffrn_measured_fraction_theta_max 0.986
_diffrn_measurement_device_type 'Bruker APEX-II CCD'
_diffrn_measurement_method '\f and \w scans'
_diffrn_radiation_type MoK\a
_diffrn_radiation_wavelength 0.71073
_diffrn_reflns_av_R_equivalents 0.0308
_diffrn_reflns_av_unetI/netI 0.0390
_diffrn_reflns_Laue_measured_fraction_full 0.994
_diffrn_reflns_Laue_measured_fraction_max 0.986
_diffrn_reflns_limit_h_max 11
_diffrn_reflns_limit_h_min -11
_diffrn_reflns_limit_k_max 24
_diffrn_reflns_limit_k_min -20
_diffrn_reflns_limit_l_max 21
_diffrn_reflns_limit_l_min -26
_diffrn_reflns_number 11537
_diffrn_reflns_point_group_measured_fraction_full 0.994
_diffrn_reflns_point_group_measured_fraction_max 0.986
_diffrn_reflns_theta_full 25.242
_diffrn_reflns_theta_max 27.631
_diffrn_reflns_theta_min 2.392
_diffrn_standards_number 0
_exptl_absorpt_coefficient_mu 1.632
_exptl_absorpt_correction_T_max 0.7456
_exptl_absorpt_correction_T_min 0.6482
_exptl_absorpt_correction_type none
_exptl_absorpt_process_details
;
SADABS-2016/2 (Bruker,2016/2) was used for absorption correction.
wR2(int) was 0.0766 before and 0.0434 after correction.
The Ratio of minimum to maximum transmission is 0.8694.
The \l/2 correction factor is Not present.
;
_exptl_crystal_density_diffrn 1.659
_exptl_crystal_description BLOCK
_exptl_crystal_F_000 1605
_refine_diff_density_max 1.743
_refine_diff_density_min -1.585
_refine_diff_density_rms 0.148
_refine_ls_extinction_method none
_refine_ls_goodness_of_fit_ref 1.040
_refine_ls_hydrogen_treatment constr
_refine_ls_matrix_type full
_refine_ls_number_parameters 207
_refine_ls_number_reflns 3840
_refine_ls_number_restraints 4
_refine_ls_restrained_S_all 1.044
_refine_ls_R_factor_all 0.0970
_refine_ls_R_factor_gt 0.0710
_refine_ls_shift/su_max 0.000
_refine_ls_shift/su_mean 0.000
_refine_ls_structure_factor_coef Fsqd
_refine_ls_weighting_details 'w=1/[\s^2^(Fo^2^)+(0.1122P)^2^+26.5274P] where P=(Fo^2^+2Fc^2^)/3'
_refine_ls_weighting_scheme calc
_refine_ls_wR_factor_gt 0.1995
_refine_ls_wR_factor_ref 0.2202
_reflns_Friedel_coverage 0.000
_reflns_number_gt 2811
_reflns_number_total 3840
_reflns_threshold_expression 'I > 2\s(I)'
_cod_data_source_file d3sc01217d2.cif
_cod_data_source_block 60K
_cod_depositor_comments 'Adding full bibliography for 1569218--1569223.cif.'
_cod_database_code 1569218
_shelx_shelxl_version_number 2016/6
_shelx_space_group_comment
;
The symmetry employed for this shelxl refinement is uniquely defined
by the following loop, which should always be used as a source of
symmetry information in preference to the above space-group names.
They are only intended as comments.
;
_olex2_refinement_description
;
1. Fixed Uiso
 At 1.2 times of:
  All C(H) groups
2. Restrained distances
 C18-C19
 1.55 with sigma of 0.01
 C19-O1
 1.35 with sigma of 0.01
 C18-O1
 2.45 with sigma of 0.01
 O1-O1_$1
 3 with sigma of 0.01
3.a Aromatic/amide H refined with riding coordinates:
 C12(H12), C7(H7), C13(H13), C9(H9), C4(H4), C6(H6), C10(H10), C3(H3),
 C15(H15), C16(H16), C17(H17)
;
_olex2_submission_special_instructions 'No special instructions were received'

loop_
_space_group_symop_operation_xyz
'x, y, z'
'-x, y, -z+1/2'
'x+1/2, y+1/2, z'
'-x+1/2, y+1/2, -z+1/2'
'-x, -y, -z'
'x, -y, z-1/2'
'-x+1/2, -y+1/2, -z'
'x+1/2, -y+1/2, z-1/2'

loop_
_atom_site_label
_atom_site_type_symbol
_atom_site_fract_x
_atom_site_fract_y
_atom_site_fract_z
_atom_site_U_iso_or_equiv
_atom_site_adp_type
_atom_site_occupancy
_atom_site_site_symmetry_order
_atom_site_calc_flag
_atom_site_refinement_flags_posn
_atom_site_refinement_flags_adp
_atom_site_refinement_flags_occupancy
_atom_site_disorder_assembly
_atom_site_disorder_group
Ag2 Ag 0.500000 0.000000 0.500000 0.0480(3) Uani 1 2 d S T P . .
Ag1 Ag 1.000000 0.20938(6) 0.750000 0.0883(4) Uani 1 2 d S T P . .
Fe1 Fe 0.750000 0.250000 0.500000 0.0516(4) Uani 1 2 d S T P . .
N1 N 0.6025(8) 0.3074(3) 0.5464(3) 0.0576(17) Uani 1 1 d . . . . .
N4 N 0.000000 0.5232(5) 0.750000 0.053(2) Uani 1 2 d S T P . .
N2 N 0.6224(8) 0.1601(4) 0.5030(3) 0.0589(16) Uani 1 1 d . . . . .
N3 N 0.8773(9) 0.2255(4) 0.5921(4) 0.069(2) Uani 1 1 d . . . . .
C2 C 0.5704(9) 0.1043(4) 0.5051(4) 0.0553(18) Uani 1 1 d . . . . .
C8 C 0.3022(9) 0.4164(4) 0.6498(4) 0.0528(17) Uani 1 1 d . . . . .
C5 C 0.4083(9) 0.3797(4) 0.6148(4) 0.0532(17) Uani 1 1 d . . . . .
C11 C 0.1003(10) 0.4861(4) 0.7173(4) 0.0523(17) Uani 1 1 d . . . . .
C12 C 0.2461(11) 0.5158(4) 0.7139(4) 0.058(2) Uani 1 1 d . . . . .
H12 H 0.276152 0.560211 0.734866 0.070 Uiso 1 1 calc R . . . .
C7 C 0.4524(10) 0.3035(4) 0.5258(4) 0.0560(19) Uani 1 1 d . . . . .
H7 H 0.411534 0.275184 0.487590 0.067 Uiso 1 1 calc R . . . .
C13 C 0.3414(10) 0.4820(4) 0.6816(4) 0.059(2) Uani 1 1 d . . . . .
H13 H 0.437640 0.503069 0.680127 0.071 Uiso 1 1 calc R . . . .
C14 C 0.000000 0.5988(6) 0.750000 0.069(3) Uani 1 2 d S T P . .
C9 C 0.1613(9) 0.3874(4) 0.6530(4) 0.0600(19) Uani 1 1 d . . . . .
H9 H 0.132001 0.342793 0.632562 0.072 Uiso 1 1 calc R . . . .
C4 C 0.5660(10) 0.3843(5) 0.6347(4) 0.064(2) Uani 1 1 d . . . . .
H4 H 0.611147 0.413051 0.672026 0.076 Uiso 1 1 calc R . . . .
C6 C 0.3513(10) 0.3383(4) 0.5568(4) 0.0559(18) Uani 1 1 d . . . . .
H6 H 0.243564 0.334609 0.539313 0.067 Uiso 1 1 calc R . . . .
C10 C 0.0627(10) 0.4225(4) 0.6855(4) 0.061(2) Uani 1 1 d . . . . .
H10 H -0.034480 0.401782 0.685888 0.073 Uiso 1 1 calc R . . . .
C3 C 0.6583(10) 0.3474(5) 0.6007(5) 0.071(3) Uani 1 1 d . . . . .
H3 H 0.766790 0.350443 0.616295 0.085 Uiso 1 1 calc R . . . .
C1 C 0.9290(14) 0.2145(5) 0.6477(5) 0.080(3) Uani 1 1 d . . . . .
C15 C 0.0036(14) 0.6361(5) 0.8085(5) 0.083(3) Uani 1 1 d . . . . .
H15 H 0.007245 0.611026 0.849137 0.100 Uiso 1 1 calc R . . . .
C16 C 0.0021(19) 0.7082(5) 0.8087(6) 0.114(5) Uani 1 1 d . . . . .
H16 H 0.002518 0.733114 0.849176 0.136 Uiso 1 1 calc R . . . .
C17 C 0.000000 0.7453(10) 0.750000 0.143(10) Uani 1 2 d S T P . .
H17 H 0.000002 0.795761 0.750001 0.172 Uiso 1 2 calc RS T P . .
C19 C 0.901(3) 0.0447(12) 0.5276(14) 0.224(11) Uiso 1 1 d D . . . .
C18 C 0.797(2) -0.0087(9) 0.4835(10) 0.137(6) Uiso 1 1 d D . . . .
O1 O 1.027(3) 0.024(2) 0.5715(8) 0.68(4) Uiso 1 1 d D . . . .

loop_
_atom_site_aniso_label
_atom_site_aniso_U_11
_atom_site_aniso_U_22
_atom_site_aniso_U_33
_atom_site_aniso_U_23
_atom_site_aniso_U_13
_atom_site_aniso_U_12
Ag2 0.0498(4) 0.0542(5) 0.0417(4) -0.0085(3) 0.0139(3) -0.0211(3)
Ag1 0.1404(11) 0.0650(7) 0.0636(6) 0.000 0.0312(7) 0.000
Fe1 0.0738(10) 0.0427(8) 0.0475(8) -0.0168(6) 0.0329(7) -0.0273(7)
N1 0.067(4) 0.054(4) 0.059(4) -0.019(3) 0.030(3) -0.028(3)
N4 0.065(5) 0.047(5) 0.050(5) 0.000 0.017(4) 0.000
N2 0.075(4) 0.060(4) 0.048(3) -0.015(3) 0.027(3) -0.019(3)
N3 0.089(5) 0.060(4) 0.068(5) -0.016(4) 0.041(4) -0.028(4)
C2 0.060(4) 0.062(5) 0.050(4) -0.012(3) 0.024(3) -0.019(4)
C8 0.066(5) 0.043(4) 0.052(4) -0.003(3) 0.017(3) -0.007(3)
C5 0.065(5) 0.042(4) 0.055(4) 0.000(3) 0.016(3) -0.009(3)
C11 0.066(5) 0.049(4) 0.041(3) 0.000(3) 0.010(3) -0.003(3)
C12 0.082(6) 0.040(4) 0.059(5) -0.007(3) 0.028(4) -0.010(4)
C7 0.078(5) 0.042(4) 0.050(4) -0.012(3) 0.019(4) -0.014(4)
C13 0.076(5) 0.048(4) 0.059(4) -0.005(3) 0.027(4) -0.014(4)
C14 0.117(10) 0.052(6) 0.042(6) 0.000 0.028(6) 0.000
C9 0.060(5) 0.053(4) 0.068(5) -0.011(4) 0.014(4) -0.008(4)
C4 0.065(5) 0.068(5) 0.061(5) -0.024(4) 0.020(4) -0.016(4)
C6 0.061(4) 0.049(4) 0.057(4) -0.006(3) 0.013(4) -0.009(3)
C10 0.062(5) 0.056(5) 0.065(5) -0.014(4) 0.014(4) -0.009(4)
C3 0.064(5) 0.079(6) 0.077(6) -0.036(5) 0.029(4) -0.027(4)
C1 0.115(8) 0.064(6) 0.071(6) -0.009(5) 0.042(6) -0.020(5)
C15 0.138(9) 0.061(5) 0.055(5) -0.011(4) 0.034(6) -0.033(6)
C16 0.233(16) 0.055(6) 0.067(6) -0.016(5) 0.064(8) -0.024(7)
C17 0.28(3) 0.065(10) 0.120(16) 0.000 0.122(19) 0.000

loop_
_atom_type_symbol
_atom_type_description
_atom_type_scat_dispersion_real
_atom_type_scat_dispersion_imag
_atom_type_scat_source
Ag Ag -0.8971 1.1015 'International Tables Vol C Tables 4.2.6.8 and 6.1.1.4'
C C 0.0033 0.0016 'International Tables Vol C Tables 4.2.6.8 and 6.1.1.4'
Fe Fe 0.3463 0.8444 'International Tables Vol C Tables 4.2.6.8 and 6.1.1.4'
N N 0.0061 0.0033 'International Tables Vol C Tables 4.2.6.8 and 6.1.1.4'
O O 0.0106 0.0060 'International Tables Vol C Tables 4.2.6.8 and 6.1.1.4'
H H 0.0000 0.0000 'International Tables Vol C Tables 4.2.6.8 and 6.1.1.4'

loop_
_geom_angle_atom_site_label_1
_geom_angle_atom_site_label_2
_geom_angle_atom_site_label_3
_geom_angle
_geom_angle_site_symmetry_1
_geom_angle_site_symmetry_3
_geom_angle_publ_flag
C2 Ag2 C2 180.00(13) 5_656 . ?
C1 Ag1 C1 174.6(6) 2_756 . ?
N1 Fe1 N1 180.0 7_656 . ?
N2 Fe1 N1 89.6(2) . 7_656 ?
N2 Fe1 N1 90.4(2) . . ?
N2 Fe1 N1 89.6(2) 7_656 . ?
N2 Fe1 N1 90.4(2) 7_656 7_656 ?
N2 Fe1 N2 180.0 7_656 . ?
N3 Fe1 N1 88.6(3) . . ?
N3 Fe1 N1 88.6(3) 7_656 7_656 ?
N3 Fe1 N1 91.4(3) . 7_656 ?
N3 Fe1 N1 91.4(3) 7_656 . ?
N3 Fe1 N2 89.2(3) 7_656 7_656 ?
N3 Fe1 N2 90.8(3) 7_656 . ?
N3 Fe1 N2 89.2(3) . . ?
N3 Fe1 N2 90.8(3) . 7_656 ?
N3 Fe1 N3 180.0 7_656 . ?
C7 N1 Fe1 121.7(5) . . ?
C7 N1 C3 117.6(7) . . ?
C3 N1 Fe1 120.7(6) . . ?
C11 N4 C11 120.6(9) 2_556 . ?
C11 N4 C14 119.7(4) . . ?
C11 N4 C14 119.7(4) 2_556 . ?
C2 N2 Fe1 170.0(7) . . ?
C1 N3 Fe1 169.3(8) . . ?
N2 C2 Ag2 171.4(6) . . ?
C13 C8 C5 121.0(7) . . ?
C9 C8 C5 121.5(7) . . ?
C9 C8 C13 117.5(7) . . ?
C4 C5 C8 123.2(7) . . ?
C4 C5 C6 115.9(7) . . ?
C6 C5 C8 120.9(7) . . ?
N4 C11 C12 120.2(7) . . ?
C10 C11 N4 122.9(7) . . ?
C10 C11 C12 116.8(7) . . ?
C13 C12 C11 121.0(7) . . ?
N1 C7 C6 123.4(7) . . ?
C12 C13 C8 121.6(8) . . ?
C15 C14 N4 120.6(6) . . ?
C15 C14 N4 120.6(6) 2_556 . ?
C15 C14 C15 118.7(12) 2_556 . ?
C10 C9 C8 120.9(7) . . ?
C3 C4 C5 120.2(7) . . ?
C7 C6 C5 119.8(8) . . ?
C11 C10 C9 122.1(8) . . ?
N1 C3 C4 123.1(8) . . ?
N3 C1 Ag1 170.3(10) . . ?
C16 C15 C14 120.9(9) . . ?
C15 C16 C17 120.1(11) . . ?
C16 C17 C16 119.3(15) . 2_556 ?
O1 C19 C18 121.4(13) . . ?

loop_
_geom_bond_atom_site_label_1
_geom_bond_atom_site_label_2
_geom_bond_distance
_geom_bond_site_symmetry_2
_geom_bond_publ_flag
Ag2 C2 2.058(8) 5_656 ?
Ag2 C2 2.058(8) . ?
Ag1 C1 2.047(11) 2_756 ?
Ag1 C1 2.047(11) . ?
Fe1 N1 2.081(6) . ?
Fe1 N1 2.081(6) 7_656 ?
Fe1 N2 2.048(7) 7_656 ?
Fe1 N2 2.048(7) . ?
Fe1 N3 2.026(9) . ?
Fe1 N3 2.026(9) 7_656 ?
N1 C7 1.313(10) . ?
N1 C3 1.343(10) . ?
N4 C11 1.410(9) 2_556 ?
N4 C11 1.410(9) . ?
N4 C14 1.425(15) . ?
N2 C2 1.152(10) . ?
N3 C1 1.147(13) . ?
C8 C5 1.474(11) . ?
C8 C13 1.405(10) . ?
C8 C9 1.382(11) . ?
C5 C4 1.376(12) . ?
C5 C6 1.417(10) . ?
C11 C12 1.430(12) . ?
C11 C10 1.369(11) . ?
C12 C13 1.343(11) . ?
C7 C6 1.372(11) . ?
C14 C15 1.379(10) 2_556 ?
C14 C15 1.379(10) . ?
C9 C10 1.378(11) . ?
C4 C3 1.374(11) . ?
C15 C16 1.357(14) . ?
C16 C17 1.384(13) . ?
C19 C18 1.523(10) . ?
C19 O1 1.333(10) . ?
